data_4118505
loop_
_publ_author_name
'Takashi Shirahata'
'Keita Shiratori'
'Shouhei Kumeta'
'Tadashi Kawamoto'
'Tadahiko Ishikawa'
'Shin-ya Koshihara'
'Yoshiaki Nakano'
'Hideki Yamochi'
'Misaki, Yohji'
'Takehiko Mori'

_publ_contact_author_address
;
Department of Applied Chemistry, 
Graduate School of Science and Engineering, 
Ehime University, 
3 Bunkyo-cho, Matsuyama 790-8577, Japan
;
_publ_contact_author_email shirahata.takashi.mj@ehime-u.ac.jp
_publ_contact_author_fax +81-89-927-9922
_publ_contact_author_name 'Dr Takashi Shirahata'
_publ_contact_author_phone +81-89-927-8537
_publ_section_title
;
 Structural Transitions from Triangular to Square Molecular Arrangements
 in the Quasi-One-Dimensional Molecular Conductors (DMEDO-TTF)2XF6 (X = P,
 As, and Sb)
;
_journal_name_full 'Journal of the American Chemical Society'
_journal_page_first 13330
_journal_page_last 13340
_journal_paper_doi 10.1021/ja303435n
_journal_volume 134
_journal_year 2012
_chemical_formula_sum 'C20 H20 As F6 O4 S8'
_chemical_formula_weight 769.76
_chemical_name_systematic
; 
 ? 
;
_space_group_IT_number 2
_symmetry_cell_setting triclinic
_symmetry_space_group_name_Hall '-P 1'
_symmetry_space_group_name_H-M 'P -1'
_atom_sites_solution_hydrogens geom
_atom_sites_solution_primary direct
_atom_sites_solution_secondary difmap
_audit_creation_method SHELXL-97
_cell_angle_alpha 88.68(7)
_cell_angle_beta 114.23(6)
_cell_angle_gamma 81.31(9)
_cell_formula_units_Z 1
_cell_length_a 7.573(9)
_cell_length_b 14.167(16)
_cell_length_c 6.910(5)
_cell_measurement_reflns_used 8
_cell_measurement_temperature 100
_cell_measurement_theta_max 13.8
_cell_measurement_theta_min 12.6
_cell_volume 665.3(13)
_computing_cell_refinement WinAFC
_computing_data_collection WinAFC
_computing_data_reduction CrystalStructure
_computing_molecular_graphics 'CrystalStructure 4.0'
_computing_publication_material 'CrystalStructure 4.0 (Rigaku, 2010)'
_computing_structure_refinement 'SHELXL97 (Sheldrick, 2008)'
_computing_structure_solution 'Il Milione (Burla, et al., 2007)'
_diffrn_ambient_temperature 100
_diffrn_measured_fraction_theta_full 0.966
_diffrn_measured_fraction_theta_max 0.966
_diffrn_measurement_device_type 'Rigaku AFC7R'
_diffrn_measurement_method \w-2\q
_diffrn_radiation_monochromator graphite
_diffrn_radiation_source 'fine-focus sealed tube'
_diffrn_radiation_type MoK\a
_diffrn_radiation_wavelength 0.71069
_diffrn_reflns_av_R_equivalents 0.1786
_diffrn_reflns_av_sigmaI/netI 0.0443
_diffrn_reflns_limit_h_max 10
_diffrn_reflns_limit_h_min -9
_diffrn_reflns_limit_k_max 19
_diffrn_reflns_limit_k_min -19
_diffrn_reflns_limit_l_max 0
_diffrn_reflns_limit_l_min -8
_diffrn_reflns_number 4047
_diffrn_reflns_theta_full 29.99
_diffrn_reflns_theta_max 29.99
_diffrn_reflns_theta_min 1.46
_exptl_absorpt_coefficient_mu 1.978
_exptl_absorpt_correction_T_max 0.8906
_exptl_absorpt_correction_T_min 0.3833
_exptl_absorpt_correction_type none
_exptl_crystal_colour black
_exptl_crystal_density_diffrn 1.921
_exptl_crystal_description plate
_exptl_crystal_F_000 387
_exptl_crystal_size_max 0.60
_exptl_crystal_size_mid 0.12
_exptl_crystal_size_min 0.06
_refine_diff_density_max 2.997
_refine_diff_density_min -4.039
_refine_diff_density_rms 0.394
_refine_ls_extinction_method none
_refine_ls_goodness_of_fit_ref 1.077
_refine_ls_hydrogen_treatment constr
_refine_ls_matrix_type full
_refine_ls_number_parameters 180
_refine_ls_number_reflns 3747
_refine_ls_number_restraints 0
_refine_ls_restrained_S_all 1.077
_refine_ls_R_factor_all 0.1655
_refine_ls_R_factor_gt 0.1314
_refine_ls_shift/su_max 0.000
_refine_ls_shift/su_mean 0.000
_refine_ls_structure_factor_coef Fsqd
_refine_ls_weighting_details 'calc w=1/[\s^2^(Fo^2^)+(0.1672P)^2^+24.7665P] where P=(Fo^2^+2Fc^2^)/3'
_refine_ls_weighting_scheme calc
_refine_ls_wR_factor_gt 0.3233
_refine_ls_wR_factor_ref 0.3646
_reflns_number_gt 2944
_reflns_number_total 3747
_reflns_threshold_expression >2sigma(I)
_cod_data_source_file ja303435n_si_002_6.cif
_cod_data_source_block DMEDO-TTF_2_AsF_6_LT
_cod_original_cell_volume 665.3(12)
_cod_database_code 4118505

loop_
_symmetry_equiv_pos_as_xyz
'x, y, z'
'-x, -y, -z'

loop_
_atom_site_label
_atom_site_type_symbol
_atom_site_fract_x
_atom_site_fract_y
_atom_site_fract_z
_atom_site_U_iso_or_equiv
_atom_site_adp_type
_atom_site_occupancy
_atom_site_symmetry_multiplicity
_atom_site_calc_flag
_atom_site_refinement_flags
S1 S 0.3237(3) 0.61151(18) 0.6624(4) 0.0207(5) Uani 1 1 d .
S2 S 0.7395(3) 0.52309(18) 0.8550(4) 0.0204(5) Uani 1 1 d .
S3 S 0.1950(4) 0.40593(18) 0.6220(4) 0.0206(5) Uani 1 1 d .
S4 S 0.6161(3) 0.31231(18) 0.8128(4) 0.0197(5) Uani 1 1 d .
O1 O 0.0913(11) 0.2354(5) 0.5833(12) 0.0230(15) Uani 1 1 d .
O2 O 0.5012(11) 0.1433(5) 0.7721(13) 0.0237(15) Uani 1 1 d .
C1 C 0.4946(15) 0.5062(7) 0.7459(16) 0.0188(17) Uani 1 1 d .
C2 C 0.4460(13) 0.4180(7) 0.7318(16) 0.0188(17) Uani 1 1 d .
C3 C 0.4959(16) 0.6912(8) 0.7343(16) 0.0226(19) Uani 1 1 d .
C4 C 0.6873(15) 0.6491(8) 0.8253(17) 0.0222(19) Uani 1 1 d .
C5 C 0.2468(13) 0.2817(7) 0.6497(15) 0.0173(17) Uani 1 1 d .
C6 C 0.4375(14) 0.2387(7) 0.7374(16) 0.0190(17) Uani 1 1 d .
C7 C 0.4102(16) 0.7945(7) 0.6886(17) 0.0223(19) Uani 1 1 d .
H7A H 0.5159 0.8322 0.7245 0.034 Uiso 1 1 calc R
H7B H 0.3360 0.8113 0.7741 0.034 Uiso 1 1 calc R
H7C H 0.3219 0.8083 0.5368 0.034 Uiso 1 1 calc R
C8 C 0.8634(15) 0.6982(7) 0.9005(16) 0.0204(18) Uani 1 1 d .
H8A H 0.8194 0.7679 0.8795 0.031 Uiso 1 1 calc R
H8B H 0.9407 0.6801 0.8187 0.031 Uiso 1 1 calc R
H8C H 0.9448 0.6786 1.0522 0.031 Uiso 1 1 calc R
C9 C 0.1574(16) 0.1348(8) 0.5658(17) 0.024(2) Uani 1 1 d .
H9A H 0.1784 0.1294 0.4340 0.029 Uiso 1 1 calc R
H9B H 0.0546 0.0971 0.5565 0.029 Uiso 1 1 calc R
C10 C 0.3473(16) 0.0943(8) 0.757(2) 0.029(2) Uani 1 1 d .
H10A H 0.3256 0.0996 0.8888 0.035 Uiso 1 1 calc R
H10B H 0.3860 0.0254 0.7456 0.035 Uiso 1 1 calc R
As1 As 0.0000 0.0000 0.0000 0.0191(4) Uani 1 2 d S
F1 F 0.1099(10) -0.0443(5) -0.1615(11) 0.0274(14) Uani 1 1 d .
F2 F -0.2189(9) -0.0354(5) -0.1672(11) 0.0276(14) Uani 1 1 d .
F3 F 0.0720(11) -0.1097(5) 0.1457(13) 0.0334(15) Uani 1 1 d .

loop_
_atom_site_aniso_label
_atom_site_aniso_U_11
_atom_site_aniso_U_22
_atom_site_aniso_U_33
_atom_site_aniso_U_23
_atom_site_aniso_U_13
_atom_site_aniso_U_12
S1 0.0149(10) 0.0242(11) 0.0253(12) -0.0075(9) 0.0099(9) -0.0053(8)
S2 0.0155(10) 0.0240(11) 0.0238(12) -0.0056(9) 0.0095(9) -0.0053(8)
S3 0.0171(10) 0.0228(11) 0.0241(12) -0.0070(9) 0.0103(9) -0.0048(8)
S4 0.0149(10) 0.0231(11) 0.0234(12) -0.0056(8) 0.0092(8) -0.0057(8)
O1 0.020(3) 0.024(3) 0.029(4) -0.013(3) 0.010(3) -0.013(3)
O2 0.017(3) 0.023(3) 0.035(4) -0.008(3) 0.014(3) -0.006(3)
C1 0.021(4) 0.020(4) 0.018(4) -0.010(3) 0.011(3) -0.007(3)
C2 0.014(4) 0.024(4) 0.022(5) -0.006(3) 0.012(3) 0.000(3)
C3 0.026(5) 0.027(5) 0.017(5) -0.007(3) 0.010(4) -0.006(4)
C4 0.019(4) 0.030(5) 0.022(5) -0.013(4) 0.011(4) -0.012(4)
C5 0.013(4) 0.025(4) 0.017(4) -0.010(3) 0.007(3) -0.010(3)
C6 0.017(4) 0.024(4) 0.021(5) -0.009(3) 0.011(3) -0.005(3)
C7 0.026(5) 0.019(4) 0.024(5) -0.002(3) 0.013(4) 0.000(4)
C8 0.025(5) 0.022(4) 0.016(4) -0.004(3) 0.008(4) -0.009(4)
C9 0.025(5) 0.033(5) 0.025(5) -0.011(4) 0.016(4) -0.014(4)
C10 0.021(5) 0.026(5) 0.043(7) -0.014(4) 0.015(4) -0.007(4)
As1 0.0179(7) 0.0214(7) 0.0227(8) -0.0080(5) 0.0117(5) -0.0067(5)
F1 0.026(3) 0.031(3) 0.035(4) -0.010(3) 0.021(3) -0.009(3)
F2 0.018(3) 0.037(4) 0.032(3) -0.016(3) 0.012(3) -0.008(3)
F3 0.032(4) 0.027(3) 0.049(4) -0.011(3) 0.023(3) -0.011(3)

loop_
_atom_type_symbol
_atom_type_description
_atom_type_scat_dispersion_real
_atom_type_scat_dispersion_imag
_atom_type_scat_source
C C 0.0033 0.0016 'International Tables Vol C Tables 4.2.6.8 and 6.1.1.4'
H H 0.0000 0.0000 'International Tables Vol C Tables 4.2.6.8 and 6.1.1.4'
O O 0.0106 0.0060 'International Tables Vol C Tables 4.2.6.8 and 6.1.1.4'
S S 0.1246 0.1234 'International Tables Vol C Tables 4.2.6.8 and 6.1.1.4'
F F 0.0171 0.0103 'International Tables Vol C Tables 4.2.6.8 and 6.1.1.4'
As As 0.0499 2.0058 'International Tables Vol C Tables 4.2.6.8 and 6.1.1.4'

loop_
_geom_angle_atom_site_label_1
_geom_angle_atom_site_label_2
_geom_angle_atom_site_label_3
_geom_angle
_geom_angle_site_symmetry_1
_geom_angle_site_symmetry_3
C1 S1 C3 96.7(5) . .
C1 S2 C4 96.2(5) . .
C5 S3 C2 93.9(5) . .
C2 S4 C6 94.2(5) . .
C5 O1 C9 109.5(8) . .
C6 O2 C10 110.8(8) . .
C2 C1 S1 123.7(8) . .
C2 C1 S2 122.0(8) . .
S1 C1 S2 114.3(5) . .
C1 C2 S4 124.0(8) . .
C1 C2 S3 119.8(8) . .
S4 C2 S3 116.3(6) . .
C4 C3 C7 128.8(10) . .
C4 C3 S1 115.6(8) . .
C7 C3 S1 115.6(8) . .
C3 C4 C8 127.2(10) . .
C3 C4 S2 117.2(8) . .
C8 C4 S2 115.6(8) . .
C6 C5 O1 125.1(9) . .
C6 C5 S3 117.9(7) . .
O1 C5 S3 116.9(7) . .
O2 C6 C5 125.0(9) . .
O2 C6 S4 117.3(7) . .
C5 C6 S4 117.7(8) . .
C3 C7 H7A 109.5 . .
C3 C7 H7B 109.5 . .
H7A C7 H7B 109.5 . .
C3 C7 H7C 109.5 . .
H7A C7 H7C 109.5 . .
H7B C7 H7C 109.5 . .
C4 C8 H8A 109.5 . .
C4 C8 H8B 109.5 . .
H8A C8 H8B 109.5 . .
C4 C8 H8C 109.5 . .
H8A C8 H8C 109.5 . .
H8B C8 H8C 109.5 . .
O1 C9 C10 110.7(8) . .
O1 C9 H9A 109.5 . .
C10 C9 H9A 109.5 . .
O1 C9 H9B 109.5 . .
C10 C9 H9B 109.5 . .
H9A C9 H9B 108.1 . .
O2 C10 C9 111.6(10) . .
O2 C10 H10A 109.3 . .
C9 C10 H10A 109.3 . .
O2 C10 H10B 109.3 . .
C9 C10 H10B 109.3 . .
H10A C10 H10B 108.0 . .
F3 As1 F3 180.000(1) . 2
F3 As1 F1 89.8(3) . 2
F3 As1 F1 90.2(3) 2 2
F3 As1 F1 90.2(3) . .
F3 As1 F1 89.8(3) 2 .
F1 As1 F1 180.0(4) 2 .
F3 As1 F2 89.4(4) . .
F3 As1 F2 90.6(4) 2 .
F1 As1 F2 89.7(3) 2 .
F1 As1 F2 90.3(3) . .
F3 As1 F2 90.6(4) . 2
F3 As1 F2 89.4(4) 2 2
F1 As1 F2 90.3(3) 2 2
F1 As1 F2 89.7(3) . 2
F2 As1 F2 180.0 . 2

loop_
_geom_bond_atom_site_label_1
_geom_bond_atom_site_label_2
_geom_bond_distance
_geom_bond_site_symmetry_2
S1 C1 1.731(10) .
S1 C3 1.778(11) .
S2 C1 1.750(10) .
S2 C4 1.757(11) .
S3 C5 1.732(10) .
S3 C2 1.772(10) .
S4 C2 1.733(10) .
S4 C6 1.749(10) .
O1 C5 1.354(11) .
O1 C9 1.462(13) .
O2 C6 1.346(12) .
O2 C10 1.415(13) .
C1 C2 1.349(14) .
C3 C4 1.351(15) .
C3 C7 1.479(14) .
C4 C8 1.503(14) .
C5 C6 1.350(13) .
C7 H7A 0.9800 .
C7 H7B 0.9800 .
C7 H7C 0.9800 .
C8 H8A 0.9800 .
C8 H8B 0.9800 .
C8 H8C 0.9800 .
C9 C10 1.517(17) .
C9 H9A 0.9900 .
C9 H9B 0.9900 .
C10 H10A 0.9900 .
C10 H10B 0.9900 .
As1 F3 1.717(8) .
As1 F3 1.717(8) 2
As1 F1 1.722(6) 2
As1 F1 1.723(6) .
As1 F2 1.744(7) .
As1 F2 1.744(7) 2
